data_2200839
loop_
_publ_author_name
'Jones, Peter G.'
'Bubenitschek, Peter'
'Hopf, Henning'
'Stamm, Reiner'

_publ_section_title
;
 2,7-Dimethylocta-2,3,5,6-tetraene
;
_journal_issue 3
_journal_name_full 'Acta Crystallographica Section E'
_journal_page_first o277
_journal_page_last o278
_journal_paper_doi 10.1107/S1600536802002696
_journal_volume 58
_journal_year 2002
_chemical_formula_iupac 'C10 H14'
_chemical_formula_moiety 'C10 H14'
_chemical_formula_sum 'C10 H14'
_chemical_formula_weight 134.21
_chemical_name_systematic
;
 ?
;
_space_group_IT_number 14
_symmetry_cell_setting monoclinic
_symmetry_space_group_name_Hall '-P 2yn'
_symmetry_space_group_name_H-M 'P 1 21/n 1'
_atom_sites_solution_hydrogens geom
_atom_sites_solution_primary direct
_atom_sites_solution_secondary difmap
_audit_creation_method SHELXL-97
_cell_angle_alpha 90.00
_cell_angle_beta 96.12(3)
_cell_angle_gamma 90.00
_cell_formula_units_Z 2
_cell_length_a 4.644(2)
_cell_length_b 16.278(6)
_cell_length_c 6.037(2)
_cell_measurement_reflns_used 50
_cell_measurement_temperature 178(2)
_cell_measurement_theta_max 12.5
_cell_measurement_theta_min 10
_cell_volume 453.8(3)
_computing_cell_refinement P3
_computing_data_collection 'P3 (Nicolet, 1987)'
_computing_data_reduction 'XDISK (Nicolet, 1987)'
_computing_molecular_graphics 'XP (Siemens, 1994)'
_computing_publication_material SHELXL97
_computing_structure_refinement 'SHELXL97 (Sheldrick, 1997)'
_computing_structure_solution 'SHELXS97 (Sheldrick, 1990)'
_diffrn_ambient_temperature 178(2)
_diffrn_measured_fraction_theta_full .999
_diffrn_measured_fraction_theta_max .999
_diffrn_measurement_device_type 'Siemens R3'
_diffrn_measurement_method \w
_diffrn_radiation_monochromator graphite
_diffrn_radiation_source 'fine-focus sealed tube'
_diffrn_radiation_type MoK\a
_diffrn_radiation_wavelength .71073
_diffrn_reflns_av_R_equivalents .0195
_diffrn_reflns_av_sigmaI/netI .0189
_diffrn_reflns_limit_h_max 6
_diffrn_reflns_limit_h_min -5
_diffrn_reflns_limit_k_max 21
_diffrn_reflns_limit_k_min -21
_diffrn_reflns_limit_l_max 7
_diffrn_reflns_limit_l_min -7
_diffrn_reflns_number 2589
_diffrn_reflns_theta_full 27.50
_diffrn_reflns_theta_max 27.50
_diffrn_reflns_theta_min 3.62
_diffrn_standards_decay_% 0
_diffrn_standards_interval_count 147
_diffrn_standards_number 3
_exptl_absorpt_coefficient_mu .055
_exptl_absorpt_correction_type none
_exptl_crystal_colour colourless
_exptl_crystal_density_diffrn .982
_exptl_crystal_density_method 'not measured'
_exptl_crystal_description prism
_exptl_crystal_F_000 148
_exptl_crystal_size_max .70
_exptl_crystal_size_mid .25
_exptl_crystal_size_min .25
_refine_diff_density_max .138
_refine_diff_density_min -.159
_refine_ls_extinction_method none
_refine_ls_goodness_of_fit_ref 1.062
_refine_ls_hydrogen_treatment refall
_refine_ls_matrix_type full
_refine_ls_number_parameters 74
_refine_ls_number_reflns 1034
_refine_ls_number_restraints 0
_refine_ls_restrained_S_all 1.062
_refine_ls_R_factor_all .0534
_refine_ls_R_factor_gt .0413
_refine_ls_shift/su_max <0.001
_refine_ls_shift/su_mean .000
_refine_ls_structure_factor_coef Fsqd
_refine_ls_weighting_details 'calc w = 1/[\s^2^(Fo^2^)+(0.0677P)^2^ + 0.0479P] where P = (Fo^2^+2Fc^2^)/3'
_refine_ls_weighting_scheme calc
_refine_ls_wR_factor_gt .1085
_refine_ls_wR_factor_ref .1206
_reflns_number_gt 810
_reflns_number_total 1034
_reflns_threshold_expression I>2\s(I)
_cod_data_source_file bt6111.cif
_cod_data_source_block I
_cod_original_sg_symbol_H-M 'P 21/n'
_cod_database_code 2200839
_cod_database_fobs_code 2200839

loop_
_symmetry_equiv_pos_as_xyz
'x, y, z'
'-x+1/2, y+1/2, -z+1/2'
'-x, -y, -z'
'x-1/2, -y-1/2, z-1/2'

loop_
_atom_site_label
_atom_site_fract_x
_atom_site_fract_y
_atom_site_fract_z
_atom_site_U_iso_or_equiv
_atom_site_adp_type
_atom_site_calc_flag
_atom_site_refinement_flags
_atom_site_occupancy
_atom_site_disorder_assembly
_atom_site_disorder_group
_atom_site_type_symbol
C1 .9699(3) .29882(7) .2239(2) .0435(3) Uani d . 1 . . C
H1A .908(3) .2896(9) .057(3) .062(4) Uiso d . 1 . . H
H1B .919(3) .2496(9) .308(3) .058(4) Uiso d . 1 . . H
H1C 1.186(3) .3043(9) .247(2) .058(4) Uiso d . 1 . . H
C2 .8269(2) .37303(6) .31388(18) .0354(3) Uani d . 1 . . C
C3 .9107(4) .39192(9) .5565(2) .0508(4) Uani d . 1 . . C
H3C 1.124(4) .4009(11) .588(3) .075(5) Uiso d . 1 . . H
H3B .871(4) .3444(10) .649(3) .072(5) Uiso d . 1 . . H
H3A .804(3) .4399(11) .605(3) .070(5) Uiso d . 1 . . H
C4 .6431(2) .41832(7) .18845(18) .0377(3) Uani d . 1 . . C
C5 .4587(2) .46394(7) .06268(18) .0383(3) Uani d . 1 . . C
H5 .252(3) .4512(8) .051(2) .045(3) Uiso d . 1 . . H

loop_
_atom_site_aniso_label
_atom_site_aniso_U_11
_atom_site_aniso_U_22
_atom_site_aniso_U_33
_atom_site_aniso_U_12
_atom_site_aniso_U_13
_atom_site_aniso_U_23
C1 .0457(7) .0366(6) .0467(7) .0021(5) -.0024(5) .0007(5)
C2 .0357(6) .0343(5) .0359(6) -.0042(4) .0017(4) .0034(4)
C3 .0689(9) .0458(7) .0362(6) -.0017(6) -.0016(6) .0028(5)
C4 .0371(6) .0385(6) .0381(6) -.0011(4) .0057(4) -.0003(4)
C5 .0332(6) .0411(6) .0409(6) .0017(4) .0051(4) .0020(4)

loop_
_atom_type_symbol
_atom_type_description
_atom_type_scat_dispersion_real
_atom_type_scat_dispersion_imag
_atom_type_scat_source
C C .0033 .0016 'International Tables Vol C Tables 4.2.6.8 and 6.1.1.4'
H H .0000 .0000 'International Tables Vol C Tables 4.2.6.8 and 6.1.1.4'

loop_
_geom_angle_atom_site_label_1
_geom_angle_atom_site_label_2
_geom_angle_atom_site_label_3
_geom_angle_site_symmetry_1
_geom_angle_site_symmetry_3
_geom_angle
_geom_angle_publ_flag
C2 C1 H1A . . 112.5(8) ?
C2 C1 H1B . . 109.0(9) ?
H1A C1 H1B . . 109.1(11) ?
C2 C1 H1C . . 110.6(9) ?
H1A C1 H1C . . 108.6(12) ?
H1B C1 H1C . . 106.8(12) ?
C4 C2 C3 . . 122.22(11) y
C4 C2 C1 . . 121.93(10) y
C3 C2 C1 . . 115.85(10) y
C2 C3 H3C . . 111.3(10) ?
C2 C3 H3B . . 110.4(10) ?
H3C C3 H3B . . 104.5(14) ?
C2 C3 H3A . . 111.4(9) ?
H3C C3 H3A . . 110.3(14) ?
H3B C3 H3A . . 108.7(14) ?
C2 C4 C5 . . 179.89(13) y
C4 C5 C5 . 3_665 124.04(13) y
C4 C5 H5 . . 119.8(8) ?
C5 C5 H5 3_665 . 116.2(8) ?

loop_
_geom_bond_atom_site_label_1
_geom_bond_atom_site_label_2
_geom_bond_site_symmetry_2
_geom_bond_distance
_geom_bond_publ_flag
C1 C2 . 1.5076(17) y
C1 H1A . 1.026(17) ?
C1 H1B . .990(16) ?
C1 H1C . 1.004(15) ?
C2 C4 . 1.3067(16) y
C2 C3 . 1.5067(17) y
C3 H3C . 1.001(19) ?
C3 H3B . .986(17) ?
C3 H3A . .987(18) ?
C4 C5 . 1.3126(16) y
C5 C5 3_665 1.470(2) y
C5 H5 . .977(13) ?
